data_4346428
loop_
_publ_author_name
'Yadav, Dhirendra'
'Siwatch, Rahul Kumar'
'Sinhababu, Soumen'
'Karwasara, Surendar'
'Singh, Dharmendra'
'Rajaraman, Gopalan'
'Nagendran, Selvarajan'

_publ_section_title
;
 Digermylene Oxide Stabilized Group 11 Metal Iodide Complexes.
;
_journal_issue 23
_journal_name_full 'Inorganic chemistry'
_journal_page_first 11067
_journal_page_last 11076
_journal_paper_doi 10.1021/acs.inorgchem.5b01436
_journal_volume 54
_journal_year 2015
_chemical_formula_moiety 'C60 H92 Ag4 Ge4 I4 N8 O2, 2(C5 H5 N), C4 H4 N2'
_chemical_formula_sum 'C74 H106 Ag4 Ge4 I4 N12 O2'
_chemical_formula_weight 2425.23
_space_group_IT_number 14
_space_group_name_Hall '-P 2yn'
_space_group_name_H-M_alt 'P 1 21/n 1'
_symmetry_cell_setting monoclinic
_symmetry_space_group_name_Hall '-P 2yn'
_symmetry_space_group_name_H-M 'P 1 21/n 1'
_atom_sites_solution_hydrogens geom
_atom_sites_solution_primary direct
_atom_sites_solution_secondary difmap
_audit_creation_method SHELXL-97
_cell_angle_alpha 90.00
_cell_angle_beta 102.4860(10)
_cell_angle_gamma 90.00
_cell_formula_units_Z 2
_cell_length_a 13.2808(11)
_cell_length_b 17.4011(13)
_cell_length_c 19.7212(16)
_cell_measurement_reflns_used 6127
_cell_measurement_temperature 150(2)
_cell_measurement_theta_max 28.13
_cell_measurement_theta_min 2.34
_cell_volume 4449.8(6)
_computing_cell_refinement 'Bruker SMART'
_computing_data_collection 'Bruker SMART'
_computing_data_reduction 'Bruker SAINT'
_computing_molecular_graphics 'Bruker SHELXTL'
_computing_publication_material 'Bruker SHELXTL'
_computing_structure_refinement 'SHELXL-97 (Sheldrick, 1997)'
_computing_structure_solution 'SHELXS-97 (Sheldrick, 1990)'
_diffrn_ambient_temperature 150(2)
_diffrn_measured_fraction_theta_full 0.992
_diffrn_measured_fraction_theta_max 0.992
_diffrn_measurement_device_type 'CCD area detector'
_diffrn_measurement_method 'phi and omega scans'
_diffrn_radiation_monochromator graphite
_diffrn_radiation_source 'fine-focus sealed tube'
_diffrn_radiation_type MoK\a
_diffrn_radiation_wavelength 0.71073
_diffrn_reflns_av_R_equivalents 0.0219
_diffrn_reflns_av_sigmaI/netI 0.0394
_diffrn_reflns_limit_h_max 15
_diffrn_reflns_limit_h_min -15
_diffrn_reflns_limit_k_max 15
_diffrn_reflns_limit_k_min -20
_diffrn_reflns_limit_l_max 11
_diffrn_reflns_limit_l_min -23
_diffrn_reflns_number 14316
_diffrn_reflns_theta_full 25.00
_diffrn_reflns_theta_max 25.00
_diffrn_reflns_theta_min 1.58
_exptl_absorpt_coefficient_mu 3.627
_exptl_absorpt_correction_T_max 0.484
_exptl_absorpt_correction_T_min 0.178
_exptl_absorpt_correction_type multi-scan
_exptl_absorpt_process_details '(SADABS; Bruker, 2000)'
_exptl_crystal_colour yellow
_exptl_crystal_density_diffrn 1.810
_exptl_crystal_density_method 'not measured'
_exptl_crystal_description block
_exptl_crystal_F_000 2356.0
_exptl_crystal_size_max 0.50
_exptl_crystal_size_mid 0.47
_exptl_crystal_size_min 0.20
_refine_diff_density_max 1.445
_refine_diff_density_min -1.546
_refine_diff_density_rms 0.145
_refine_ls_extinction_method none
_refine_ls_goodness_of_fit_ref 1.047
_refine_ls_hydrogen_treatment mixed
_refine_ls_matrix_type full
_refine_ls_number_parameters 459
_refine_ls_number_reflns 7779
_refine_ls_number_restraints 0
_refine_ls_restrained_S_all 1.047
_refine_ls_R_factor_all 0.0469
_refine_ls_R_factor_gt 0.0392
_refine_ls_shift/su_max 0.001
_refine_ls_shift/su_mean 0.000
_refine_ls_structure_factor_coef Fsqd
_refine_ls_weighting_details 'calc w=1/[\s^2^(Fo^2^)+(0.0608P)^2^+11.6355P] where P=(Fo^2^+2Fc^2^)/3'
_refine_ls_weighting_scheme calc
_refine_ls_wR_factor_gt 0.1089
_refine_ls_wR_factor_ref 0.1135
_reflns_number_gt 6656
_reflns_number_total 7779
_reflns_threshold_expression >2sigma(I)
_cod_data_source_file ic5b01436_si_002.cif
_cod_data_source_block compound5
_cod_depositor_comments
;
The following automatic conversions were performed:

data item '_symmetry_cell_setting' value 'Monoclinic' was changed to
'monoclinic' in accordance with the
/home/saulius/struct/COD-crude-data/automatic-downloads/DataCite-retrospective/ACS/depositions/lib/dictionaries/cif_core.dic
dictionary named 'cif_core.dic' version 2.4.2 last updated on
2011-04-26.

Automatic conversion script
Id: cif_fix_values 6909 2019-04-08 15:41:33Z antanas 
;
_cod_original_sg_symbol_H-M 'P 21/n'
_cod_database_code 4346428

loop_
_symmetry_equiv_pos_as_xyz
'x, y, z'
'-x+1/2, y+1/2, -z+1/2'
'-x, -y, -z'
'x-1/2, -y-1/2, z-1/2'

loop_
_atom_site_label
_atom_site_type_symbol
_atom_site_fract_x
_atom_site_fract_y
_atom_site_fract_z
_atom_site_U_iso_or_equiv
_atom_site_adp_type
_atom_site_occupancy
_atom_site_symmetry_multiplicity
_atom_site_calc_flag
_atom_site_refinement_flags
Ge1 Ge 0.18144(4) -0.19242(3) 0.07601(3) 0.02371(14) Uani 1 1 d .
Ag1 Ag 0.13459(4) -0.05502(2) 0.06177(3) 0.03624(14) Uani 1 1 d .
O1 O -0.0985(3) 0.2637(2) -0.0264(2) 0.0278(8) Uani 1 1 d .
I1 I -0.07041(3) -0.00377(2) 0.085098(18) 0.02818(11) Uani 1 1 d .
Ge2 Ge 0.03087(4) 0.24314(3) 0.01987(3) 0.02651(15) Uani 1 1 d .
Ag2 Ag 0.08783(4) 0.10809(3) 0.03772(3) 0.04130(14) Uani 1 1 d .
I2 I 0.27385(3) 0.06115(2) 0.12454(2) 0.04119(13) Uani 1 1 d .
N1 N 0.3115(3) -0.2347(3) 0.0672(2) 0.0257(10) Uani 1 1 d .
N2 N 0.2158(3) -0.2464(2) 0.1632(2) 0.0260(10) Uani 1 1 d .
N3 N 0.0980(4) 0.3262(3) -0.0192(3) 0.0305(11) Uani 1 1 d .
N4 N 0.0453(3) 0.3140(2) 0.0959(2) 0.0256(10) Uani 1 1 d .
C1 C 0.3538(4) -0.2867(3) 0.1151(3) 0.0242(11) Uani 1 1 d .
C2 C 0.4401(5) -0.3298(3) 0.1089(3) 0.0346(14) Uani 1 1 d .
H2 H 0.4649 -0.3191 0.0693 0.042 Uiso 1 1 calc R
C3 C 0.4952(5) -0.3858(4) 0.1517(4) 0.0463(17) Uani 1 1 d .
H3 H 0.5507 -0.4064 0.1361 0.056 Uiso 1 1 calc R
C4 C 0.4807(6) -0.4153(4) 0.2128(4) 0.0461(17) Uani 1 1 d .
H4 H 0.5273 -0.4525 0.2339 0.055 Uiso 1 1 calc R
C5 C 0.4040(5) -0.3954(4) 0.2464(3) 0.0395(15) Uani 1 1 d .
H5 H 0.4057 -0.4217 0.2876 0.047 Uiso 1 1 calc R
C6 C 0.3251(4) -0.3429(3) 0.2291(3) 0.0278(12) Uani 1 1 d .
H6 H 0.2821 -0.3400 0.2605 0.033 Uiso 1 1 calc R
C7 C 0.2980(4) -0.2926(3) 0.1717(3) 0.0228(11) Uani 1 1 d .
C8 C 0.3517(4) -0.2203(4) 0.0046(3) 0.0322(13) Uani 1 1 d .
H8A H 0.2982 -0.1957 -0.0298 0.039 Uiso 1 1 calc R
H8B H 0.3670 -0.2693 -0.0144 0.039 Uiso 1 1 calc R
C9 C 0.1427(4) -0.2478(3) 0.2098(3) 0.0305(13) Uani 1 1 d .
H9A H 0.1371 -0.3002 0.2253 0.037 Uiso 1 1 calc R
H9B H 0.0753 -0.2325 0.1834 0.037 Uiso 1 1 calc R
C10 C 0.4481(5) -0.1705(4) 0.0161(3) 0.0389(15) Uani 1 1 d .
H10 H 0.4999 -0.1933 0.0538 0.047 Uiso 1 1 calc R
C11 C 0.1716(5) -0.1962(4) 0.2733(3) 0.0376(14) Uani 1 1 d .
H11 H 0.2429 -0.2075 0.2967 0.045 Uiso 1 1 calc R
C12 C 0.4909(7) -0.1713(6) -0.0495(4) 0.071(3) Uani 1 1 d .
H12A H 0.5104 -0.2227 -0.0586 0.107 Uiso 1 1 calc R
H12B H 0.5501 -0.1383 -0.0433 0.107 Uiso 1 1 calc R
H12C H 0.4390 -0.1533 -0.0880 0.107 Uiso 1 1 calc R
C13 C 0.4265(6) -0.0889(4) 0.0373(4) 0.057(2) Uani 1 1 d .
H13A H 0.3761 -0.0655 0.0009 0.086 Uiso 1 1 calc R
H13B H 0.4891 -0.0595 0.0452 0.086 Uiso 1 1 calc R
H13C H 0.4006 -0.0904 0.0791 0.086 Uiso 1 1 calc R
C14 C 0.1647(6) -0.1119(4) 0.2529(4) 0.0470(17) Uani 1 1 d .
H14A H 0.0953 -0.0999 0.2296 0.071 Uiso 1 1 calc R
H14B H 0.2106 -0.1018 0.2225 0.071 Uiso 1 1 calc R
H14C H 0.1839 -0.0807 0.2938 0.071 Uiso 1 1 calc R
C15 C 0.1020(7) -0.2138(5) 0.3233(5) 0.069(2) Uani 1 1 d .
H15A H 0.1205 -0.1814 0.3634 0.104 Uiso 1 1 calc R
H15B H 0.1102 -0.2667 0.3373 0.104 Uiso 1 1 calc R
H15C H 0.0315 -0.2045 0.3007 0.104 Uiso 1 1 calc R
C16 C 0.1044(4) 0.3924(3) 0.0154(3) 0.0282(12) Uani 1 1 d .
C17 C 0.1254(4) 0.4621(3) -0.0138(3) 0.0346(14) Uani 1 1 d .
H17 H 0.1306 0.4587 -0.0600 0.041 Uiso 1 1 calc R
C18 C 0.1399(5) 0.5351(4) 0.0141(4) 0.0401(16) Uani 1 1 d .
H18 H 0.1468 0.5734 -0.0175 0.048 Uiso 1 1 calc R
C19 C 0.1456(5) 0.5604(4) 0.0806(4) 0.0418(16) Uani 1 1 d .
H19 H 0.1600 0.6123 0.0893 0.050 Uiso 1 1 calc R
C20 C 0.1320(5) 0.5162(4) 0.1357(4) 0.0425(16) Uani 1 1 d .
H20 H 0.1445 0.5410 0.1784 0.051 Uiso 1 1 calc R
C21 C 0.1024(5) 0.4396(3) 0.1368(3) 0.0335(13) Uani 1 1 d .
H21 H 0.0952 0.4223 0.1801 0.040 Uiso 1 1 calc R
C22 C 0.0816(4) 0.3846(3) 0.0850(3) 0.0287(12) Uani 1 1 d .
C23 C 0.1200(5) 0.3209(4) -0.0885(3) 0.0412(15) Uani 1 1 d .
H23A H 0.0574 0.3331 -0.1222 0.049 Uiso 1 1 calc R
H23B H 0.1706 0.3599 -0.0924 0.049 Uiso 1 1 calc R
C24 C 0.0251(5) 0.2917(3) 0.1627(3) 0.0328(13) Uani 1 1 d .
H24A H 0.0840 0.3066 0.1986 0.039 Uiso 1 1 calc R
H24B H 0.0200 0.2361 0.1638 0.039 Uiso 1 1 calc R
C25 C 0.1581(7) 0.2473(5) -0.1074(5) 0.071(2) Uani 1 1 d .
H25 H 0.1069 0.2072 -0.1057 0.085 Uiso 1 1 calc R
C26 C -0.0721(5) 0.3257(4) 0.1807(3) 0.0363(14) Uani 1 1 d .
H26 H -0.0723 0.3812 0.1724 0.044 Uiso 1 1 calc R
C27 C 0.1758(10) 0.2543(7) -0.1828(6) 0.114(5) Uani 1 1 d .
H27A H 0.1150 0.2748 -0.2127 0.172 Uiso 1 1 calc R
H27B H 0.1905 0.2045 -0.1992 0.172 Uiso 1 1 calc R
H27C H 0.2330 0.2881 -0.1829 0.172 Uiso 1 1 calc R
C28 C 0.2614(7) 0.2266(6) -0.0569(6) 0.089(3) Uani 1 1 d .
H28A H 0.3115 0.2659 -0.0588 0.133 Uiso 1 1 calc R
H28B H 0.2861 0.1783 -0.0702 0.133 Uiso 1 1 calc R
H28C H 0.2506 0.2229 -0.0104 0.133 Uiso 1 1 calc R
C29 C -0.1693(5) 0.2918(4) 0.1355(4) 0.0487(17) Uani 1 1 d .
H29A H -0.1664 0.2968 0.0875 0.073 Uiso 1 1 calc R
H29B H -0.2286 0.3187 0.1438 0.073 Uiso 1 1 calc R
H29C H -0.1743 0.2384 0.1467 0.073 Uiso 1 1 calc R
C30 C -0.0691(6) 0.3126(5) 0.2573(4) 0.0513(18) Uani 1 1 d .
H30A H -0.1307 0.3330 0.2685 0.077 Uiso 1 1 calc R
H30B H -0.0100 0.3380 0.2847 0.077 Uiso 1 1 calc R
H30C H -0.0648 0.2585 0.2670 0.077 Uiso 1 1 calc R
C31 C 0.4213(7) 0.4646(6) 0.0198(5) 0.075(3) Uani 1 1 d .
H31 H 0.3663 0.4401 0.0331 0.090 Uiso 1 1 calc R
N6 N 0.5195(7) 0.4392(5) 0.0455(4) 0.086(2) Uani 1 1 d .
C33 C 0.5974(6) 0.4743(6) 0.0252(5) 0.072(3) Uani 1 1 d .
H33 H 0.6647 0.4572 0.0416 0.086 Uiso 1 1 calc R
C34 C 0.0924(10) 0.4681(5) 0.7650(7) 0.085(3) Uani 1 1 d .
H34 H 0.0342 0.4489 0.7783 0.102 Uiso 1 1 calc R
C35 C 0.2515(8) 0.5105(6) 0.7924(5) 0.075(3) Uani 1 1 d .
H35 H 0.3091 0.5238 0.8263 0.090 Uiso 1 1 calc R
C36 C 0.0882(8) 0.4772(5) 0.6946(6) 0.075(3) Uani 1 1 d .
H36 H 0.0281 0.4668 0.6618 0.090 Uiso 1 1 calc R
C37 C 0.2585(7) 0.5201(6) 0.7246(4) 0.067(2) Uani 1 1 d .
H37 H 0.3188 0.5383 0.7134 0.080 Uiso 1 1 calc R
C38 C 0.1760(8) 0.5024(6) 0.6750(5) 0.075(3) Uani 1 1 d .
H38 H 0.1778 0.5070 0.6283 0.090 Uiso 1 1 calc R
N5 N 0.1726(9) 0.4846(5) 0.8137(4) 0.079(3) Uani 1 1 d .

loop_
_atom_site_aniso_label
_atom_site_aniso_U_11
_atom_site_aniso_U_22
_atom_site_aniso_U_33
_atom_site_aniso_U_23
_atom_site_aniso_U_13
_atom_site_aniso_U_12
Ge1 0.0240(3) 0.0156(3) 0.0300(3) 0.0026(2) 0.0026(2) 0.0007(2)
Ag1 0.0380(3) 0.0166(2) 0.0496(3) 0.00237(19) -0.0006(2) 0.00214(18)
O1 0.027(2) 0.0165(18) 0.037(2) 0.0017(16) -0.0007(16) -0.0001(16)
I1 0.0288(2) 0.0302(2) 0.02683(19) -0.00081(15) 0.00892(15) -0.00084(15)
Ge2 0.0254(3) 0.0142(3) 0.0373(3) 0.0010(2) 0.0009(2) 0.0016(2)
Ag2 0.0435(3) 0.0180(2) 0.0568(3) 0.0006(2) -0.0014(2) 0.0085(2)
I2 0.0341(2) 0.0370(2) 0.0500(3) -0.00722(19) 0.00377(18) -0.00088(18)
N1 0.024(2) 0.023(2) 0.030(2) 0.0043(19) 0.0044(19) 0.0011(19)
N2 0.028(2) 0.019(2) 0.030(2) 0.0024(19) 0.0047(19) 0.0011(19)
N3 0.029(3) 0.022(2) 0.041(3) 0.003(2) 0.010(2) 0.003(2)
N4 0.025(2) 0.017(2) 0.033(2) 0.0051(19) 0.0016(19) -0.0012(19)
C1 0.027(3) 0.019(3) 0.025(3) -0.002(2) 0.001(2) 0.002(2)
C2 0.037(3) 0.033(3) 0.035(3) 0.003(3) 0.009(3) 0.007(3)
C3 0.046(4) 0.044(4) 0.050(4) 0.004(3) 0.013(3) 0.023(3)
C4 0.050(4) 0.034(3) 0.053(4) 0.010(3) 0.006(3) 0.023(3)
C5 0.050(4) 0.029(3) 0.034(3) 0.011(3) -0.003(3) 0.003(3)
C6 0.028(3) 0.022(3) 0.031(3) 0.005(2) 0.003(2) -0.004(2)
C7 0.023(3) 0.017(3) 0.026(3) -0.002(2) 0.000(2) -0.003(2)
C8 0.031(3) 0.036(3) 0.030(3) 0.006(3) 0.005(2) 0.003(3)
C9 0.028(3) 0.027(3) 0.037(3) 0.007(2) 0.008(2) 0.002(2)
C10 0.025(3) 0.049(4) 0.046(4) 0.011(3) 0.014(3) -0.001(3)
C11 0.033(3) 0.043(4) 0.038(3) 0.001(3) 0.009(3) 0.003(3)
C12 0.062(5) 0.097(7) 0.062(5) 0.021(5) 0.032(4) 0.004(5)
C13 0.048(4) 0.048(4) 0.079(5) 0.004(4) 0.021(4) -0.015(4)
C14 0.058(4) 0.038(4) 0.041(4) -0.009(3) 0.001(3) 0.001(3)
C15 0.082(6) 0.067(6) 0.073(6) -0.006(4) 0.048(5) 0.001(5)
C16 0.014(2) 0.028(3) 0.041(3) 0.001(3) 0.003(2) 0.004(2)
C17 0.021(3) 0.030(3) 0.051(4) 0.014(3) 0.004(3) -0.001(2)
C18 0.025(3) 0.026(3) 0.064(4) 0.016(3) -0.001(3) -0.006(3)
C19 0.033(3) 0.022(3) 0.066(5) 0.003(3) 0.000(3) -0.005(3)
C20 0.035(3) 0.029(3) 0.057(4) -0.011(3) -0.003(3) -0.003(3)
C21 0.032(3) 0.026(3) 0.041(3) 0.001(3) 0.004(3) -0.004(3)
C22 0.022(3) 0.017(3) 0.043(3) 0.003(2) -0.003(2) 0.003(2)
C23 0.036(3) 0.044(4) 0.045(4) 0.001(3) 0.012(3) 0.004(3)
C24 0.035(3) 0.023(3) 0.038(3) 0.005(3) 0.001(3) -0.001(3)
C25 0.052(5) 0.071(6) 0.094(7) -0.002(5) 0.027(5) 0.002(4)
C26 0.038(3) 0.032(3) 0.036(3) 0.000(3) 0.001(3) -0.001(3)
C27 0.135(11) 0.139(11) 0.088(8) -0.002(7) 0.063(7) 0.070(9)
C28 0.046(5) 0.106(8) 0.119(8) 0.019(7) 0.029(5) 0.036(5)
C29 0.037(4) 0.056(5) 0.052(4) -0.006(3) 0.007(3) -0.005(3)
C30 0.048(4) 0.061(5) 0.046(4) 0.005(4) 0.011(3) 0.001(4)
C31 0.050(5) 0.104(8) 0.070(6) -0.017(6) 0.008(4) -0.007(5)
N6 0.075(6) 0.105(7) 0.075(5) -0.019(5) 0.013(4) 0.004(5)
C33 0.037(4) 0.113(8) 0.063(5) -0.025(6) 0.004(4) 0.000(5)
C34 0.106(9) 0.047(5) 0.124(10) 0.015(6) 0.077(8) 0.014(6)
C35 0.081(7) 0.083(7) 0.054(5) 0.003(5) 0.001(5) 0.046(6)
C36 0.068(6) 0.059(5) 0.094(7) -0.019(5) 0.011(5) 0.014(5)
C37 0.054(5) 0.089(6) 0.060(5) 0.013(5) 0.018(4) 0.029(5)
C38 0.077(6) 0.102(8) 0.050(5) 0.000(5) 0.025(5) 0.023(5)
N5 0.119(8) 0.070(5) 0.063(5) 0.018(4) 0.049(5) 0.036(5)

loop_
_atom_type_symbol
_atom_type_description
_atom_type_scat_dispersion_real
_atom_type_scat_dispersion_imag
_atom_type_scat_source
C C 0.0033 0.0016 'International Tables Vol C Tables 4.2.6.8 and 6.1.1.4'
H H 0.0000 0.0000 'International Tables Vol C Tables 4.2.6.8 and 6.1.1.4'
N N 0.0061 0.0033 'International Tables Vol C Tables 4.2.6.8 and 6.1.1.4'
O O 0.0106 0.0060 'International Tables Vol C Tables 4.2.6.8 and 6.1.1.4'
Ge Ge 0.1547 1.8001 'International Tables Vol C Tables 4.2.6.8 and 6.1.1.4'
Ag Ag -0.8971 1.1015 'International Tables Vol C Tables 4.2.6.8 and 6.1.1.4'
I I -0.4742 1.8119 'International Tables Vol C Tables 4.2.6.8 and 6.1.1.4'

loop_
_geom_angle_atom_site_label_1
_geom_angle_atom_site_label_2
_geom_angle_atom_site_label_3
_geom_angle
_geom_angle_site_symmetry_1
_geom_angle_site_symmetry_3
O1 Ge1 N1 98.27(18) 3 .
O1 Ge1 N2 98.55(18) 3 .
N1 Ge1 N2 81.34(19) . .
O1 Ge1 Ag1 119.68(12) 3 .
N1 Ge1 Ag1 124.74(13) . .
N2 Ge1 Ag1 125.34(14) . .
Ge1 Ag1 I2 121.02(2) . .
Ge1 Ag1 Ag2 176.05(3) . .
I2 Ag1 Ag2 58.288(16) . .
Ge1 Ag1 I1 119.07(2) . .
I2 Ag1 I1 104.444(19) . .
Ag2 Ag1 I1 64.353(15) . .
Ge1 Ag1 I1 116.70(2) . 3
I2 Ag1 I1 101.510(18) . 3
Ag2 Ag1 I1 60.568(15) . 3
I1 Ag1 I1 88.222(15) . 3
Ge1 Ag1 Ag2 88.163(19) . 3
I2 Ag1 Ag2 150.784(19) . 3
Ag2 Ag1 Ag2 92.506(17) . 3
I1 Ag1 Ag2 56.537(15) . 3
I1 Ag1 Ag2 59.591(14) 3 3
Ge2 O1 Ge1 123.0(2) . 3
Ag1 I1 Ag2 66.984(15) . 3
Ag1 I1 Ag1 91.778(15) . 3
Ag2 I1 Ag1 58.168(15) 3 3
Ag1 I1 Ag2 56.725(14) . .
Ag2 I1 Ag2 94.268(16) 3 .
Ag1 I1 Ag2 64.771(15) 3 .
O1 Ge2 N4 101.07(18) . .
O1 Ge2 N3 96.95(18) . .
N4 Ge2 N3 81.6(2) . .
O1 Ge2 Ag2 119.39(12) . .
N4 Ge2 Ag2 121.62(13) . .
N3 Ge2 Ag2 127.71(14) . .
Ge2 Ag2 I2 124.46(2) . .
Ge2 Ag2 Ag1 174.16(3) . .
I2 Ag2 Ag1 59.342(15) . .
Ge2 Ag2 I1 119.57(2) . 3
I2 Ag2 I1 102.764(18) . 3
Ag1 Ag2 I1 61.263(15) . 3
Ge2 Ag2 I1 115.25(2) . .
I2 Ag2 I1 101.244(19) . .
Ag1 Ag2 I1 58.922(15) . .
I1 Ag2 I1 85.732(16) 3 .
Ge2 Ag2 Ag1 88.53(2) . 3
I2 Ag2 Ag1 146.83(2) . 3
Ag1 Ag2 Ag1 87.494(17) . 3
I1 Ag2 Ag1 56.478(14) 3 3
I1 Ag2 Ag1 55.638(14) . 3
Ag2 I2 Ag1 62.370(16) . .
C1 N1 C8 122.2(5) . .
C1 N1 Ge1 116.3(4) . .
C8 N1 Ge1 120.6(4) . .
C7 N2 C9 122.8(4) . .
C7 N2 Ge1 115.8(4) . .
C9 N2 Ge1 120.2(3) . .
C16 N3 C23 122.0(5) . .
C16 N3 Ge2 115.2(4) . .
C23 N3 Ge2 121.7(4) . .
C22 N4 C24 121.9(5) . .
C22 N4 Ge2 116.0(4) . .
C24 N4 Ge2 122.0(3) . .
N1 C1 C2 121.8(5) . .
N1 C1 C7 112.2(5) . .
C2 C1 C7 126.0(5) . .
C3 C2 C1 131.1(6) . .
C3 C2 H2 114.5 . .
C1 C2 H2 114.5 . .
C4 C3 C2 130.2(6) . .
C4 C3 H3 114.9 . .
C2 C3 H3 114.9 . .
C3 C4 C5 126.4(6) . .
C3 C4 H4 116.8 . .
C5 C4 H4 116.8 . .
C4 C5 C6 130.7(6) . .
C4 C5 H5 114.7 . .
C6 C5 H5 114.7 . .
C5 C6 C7 131.0(6) . .
C5 C6 H6 114.5 . .
C7 C6 H6 114.5 . .
N2 C7 C6 122.1(5) . .
N2 C7 C1 113.3(4) . .
C6 C7 C1 124.6(5) . .
N1 C8 C10 114.7(5) . .
N1 C8 H8A 108.6 . .
C10 C8 H8A 108.6 . .
N1 C8 H8B 108.6 . .
C10 C8 H8B 108.6 . .
H8A C8 H8B 107.6 . .
N2 C9 C11 114.9(5) . .
N2 C9 H9A 108.6 . .
C11 C9 H9A 108.6 . .
N2 C9 H9B 108.6 . .
C11 C9 H9B 108.6 . .
H9A C9 H9B 107.5 . .
C12 C10 C8 108.9(6) . .
C12 C10 C13 111.6(6) . .
C8 C10 C13 111.7(5) . .
C12 C10 H10 108.2 . .
C8 C10 H10 108.2 . .
C13 C10 H10 108.2 . .
C14 C11 C15 110.9(6) . .
C14 C11 C9 111.2(5) . .
C15 C11 C9 109.5(6) . .
C14 C11 H11 108.4 . .
C15 C11 H11 108.4 . .
C9 C11 H11 108.4 . .
C10 C12 H12A 109.5 . .
C10 C12 H12B 109.5 . .
H12A C12 H12B 109.5 . .
C10 C12 H12C 109.5 . .
H12A C12 H12C 109.5 . .
H12B C12 H12C 109.5 . .
C10 C13 H13A 109.5 . .
C10 C13 H13B 109.5 . .
H13A C13 H13B 109.5 . .
C10 C13 H13C 109.5 . .
H13A C13 H13C 109.5 . .
H13B C13 H13C 109.5 . .
C11 C14 H14A 109.5 . .
C11 C14 H14B 109.5 . .
H14A C14 H14B 109.5 . .
C11 C14 H14C 109.5 . .
H14A C14 H14C 109.5 . .
H14B C14 H14C 109.5 . .
C11 C15 H15A 109.5 . .
C11 C15 H15B 109.5 . .
H15A C15 H15B 109.5 . .
C11 C15 H15C 109.5 . .
H15A C15 H15C 109.5 . .
H15B C15 H15C 109.5 . .
N3 C16 C17 122.4(6) . .
N3 C16 C22 113.1(5) . .
C17 C16 C22 124.4(5) . .
C18 C17 C16 131.1(6) . .
C18 C17 H17 114.5 . .
C16 C17 H17 114.5 . .
C19 C18 C17 130.7(6) . .
C19 C18 H18 114.7 . .
C17 C18 H18 114.7 . .
C18 C19 C20 125.9(6) . .
C18 C19 H19 117.1 . .
C20 C19 H19 117.1 . .
C19 C20 C21 129.5(7) . .
C19 C20 H20 115.3 . .
C21 C20 H20 115.3 . .
C22 C21 C20 131.4(6) . .
C22 C21 H21 114.3 . .
C20 C21 H21 114.3 . .
N4 C22 C21 122.1(5) . .
N4 C22 C16 112.6(5) . .
C21 C22 C16 125.2(5) . .
C25 C23 N3 116.5(6) . .
C25 C23 H23A 108.2 . .
N3 C23 H23A 108.2 . .
C25 C23 H23B 108.2 . .
N3 C23 H23B 108.2 . .
H23A C23 H23B 107.3 . .
N4 C24 C26 116.0(5) . .
N4 C24 H24A 108.3 . .
C26 C24 H24A 108.3 . .
N4 C24 H24B 108.3 . .
C26 C24 H24B 108.3 . .
H24A C24 H24B 107.4 . .
C23 C25 C28 110.3(8) . .
C23 C25 C27 107.9(8) . .
C28 C25 C27 109.5(8) . .
C23 C25 H25 109.7 . .
C28 C25 H25 109.7 . .
C27 C25 H25 109.7 . .
C30 C26 C29 111.1(6) . .
C30 C26 C24 109.4(5) . .
C29 C26 C24 111.4(5) . .
C30 C26 H26 108.3 . .
C29 C26 H26 108.3 . .
C24 C26 H26 108.3 . .
C25 C27 H27A 109.5 . .
C25 C27 H27B 109.5 . .
H27A C27 H27B 109.5 . .
C25 C27 H27C 109.5 . .
H27A C27 H27C 109.5 . .
H27B C27 H27C 109.5 . .
C25 C28 H28A 109.5 . .
C25 C28 H28B 109.5 . .
H28A C28 H28B 109.5 . .
C25 C28 H28C 109.5 . .
H28A C28 H28C 109.5 . .
H28B C28 H28C 109.5 . .
C26 C29 H29A 109.5 . .
C26 C29 H29B 109.5 . .
H29A C29 H29B 109.5 . .
C26 C29 H29C 109.5 . .
H29A C29 H29C 109.5 . .
H29B C29 H29C 109.5 . .
C26 C30 H30A 109.5 . .
C26 C30 H30B 109.5 . .
H30A C30 H30B 109.5 . .
C26 C30 H30C 109.5 . .
H30A C30 H30C 109.5 . .
H30B C30 H30C 109.5 . .
N6 C31 C33 121.0(9) . 3_665
N6 C31 H31 119.5 . .
C33 C31 H31 119.5 3_665 .
C33 N6 C31 118.8(9) . .
N6 C33 C31 120.3(9) . 3_665
N6 C33 H33 119.9 . .
C31 C33 H33 119.9 3_665 .
N5 C34 C36 124.2(10) . .
N5 C34 H34 117.9 . .
C36 C34 H34 117.9 . .
N5 C35 C37 126.2(10) . .
N5 C35 H35 116.9 . .
C37 C35 H35 116.9 . .
C38 C36 C34 117.8(10) . .
C38 C36 H36 121.1 . .
C34 C36 H36 121.1 . .
C38 C37 C35 117.9(9) . .
C38 C37 H37 121.0 . .
C35 C37 H37 121.0 . .
C37 C38 C36 118.4(9) . .
C37 C38 H38 120.8 . .
C36 C38 H38 120.8 . .
C35 N5 C34 115.4(8) . .

loop_
_geom_bond_atom_site_label_1
_geom_bond_atom_site_label_2
_geom_bond_distance
_geom_bond_site_symmetry_2
Ge1 O1 1.800(4) 3
Ge1 N1 1.919(4) .
Ge1 N2 1.925(4) .
Ge1 Ag1 2.4712(7) .
Ag1 I2 2.8372(6) .
Ag1 Ag2 2.9221(6) .
Ag1 I1 2.9935(6) .
Ag1 I1 3.0158(6) 3
Ag1 Ag2 3.3049(7) 3
O1 Ge2 1.799(4) .
O1 Ge1 1.800(4) 3
I1 Ag2 2.9955(6) 3
I1 Ag1 3.0158(6) 3
I1 Ag2 3.1508(6) .
Ge2 N4 1.918(5) .
Ge2 N3 1.943(5) .
Ge2 Ag2 2.4706(7) .
Ag2 I2 2.8058(6) .
Ag2 I1 2.9955(6) 3
Ag2 Ag1 3.3049(7) 3
N1 C1 1.341(7) .
N1 C8 1.470(7) .
N2 C7 1.337(7) .
N2 C9 1.474(7) .
N3 C16 1.332(7) .
N3 C23 1.462(8) .
N4 C22 1.354(7) .
N4 C24 1.453(7) .
C1 C2 1.396(8) .
C1 C7 1.469(7) .
C2 C3 1.389(9) .
C2 H2 0.9300 .
C3 C4 1.361(10) .
C3 H3 0.9300 .
C4 C5 1.374(10) .
C4 H4 0.9300 .
C5 C6 1.377(8) .
C5 H5 0.9300 .
C6 C7 1.414(7) .
C6 H6 0.9300 .
C8 C10 1.523(8) .
C8 H8A 0.9700 .
C8 H8B 0.9700 .
C9 C11 1.521(8) .
C9 H9A 0.9700 .
C9 H9B 0.9700 .
C10 C12 1.522(10) .
C10 C13 1.524(10) .
C10 H10 0.9800 .
C11 C14 1.518(9) .
C11 C15 1.520(9) .
C11 H11 0.9800 .
C12 H12A 0.9600 .
C12 H12B 0.9600 .
C12 H12C 0.9600 .
C13 H13A 0.9600 .
C13 H13B 0.9600 .
C13 H13C 0.9600 .
C14 H14A 0.9600 .
C14 H14B 0.9600 .
C14 H14C 0.9600 .
C15 H15A 0.9600 .
C15 H15B 0.9600 .
C15 H15C 0.9600 .
C16 C17 1.395(8) .
C16 C22 1.474(8) .
C17 C18 1.382(9) .
C17 H17 0.9300 .
C18 C19 1.371(10) .
C18 H18 0.9300 .
C19 C20 1.375(10) .
C19 H19 0.9300 .
C20 C21 1.391(8) .
C20 H20 0.9300 .
C21 C22 1.384(8) .
C21 H21 0.9300 .
C23 C25 1.455(11) .
C23 H23A 0.9700 .
C23 H23B 0.9700 .
C24 C26 1.531(9) .
C24 H24A 0.9700 .
C24 H24B 0.9700 .
C25 C28 1.554(12) .
C25 C27 1.561(13) .
C25 H25 0.9800 .
C26 C30 1.518(9) .
C26 C29 1.521(9) .
C26 H26 0.9800 .
C27 H27A 0.9600 .
C27 H27B 0.9600 .
C27 H27C 0.9600 .
C28 H28A 0.9600 .
C28 H28B 0.9600 .
C28 H28C 0.9600 .
C29 H29A 0.9600 .
C29 H29B 0.9600 .
C29 H29C 0.9600 .
C30 H30A 0.9600 .
C30 H30B 0.9600 .
C30 H30C 0.9600 .
C31 N6 1.367(12) .
C31 C33 1.374(14) 3_665
C31 H31 0.9300 .
N6 C33 1.335(12) .
C33 C31 1.374(14) 3_665
C33 H33 0.9300 .
C34 N5 1.303(14) .
C34 C36 1.385(15) .
C34 H34 0.9300 .
C35 N5 1.291(13) .
C35 C37 1.371(12) .
C35 H35 0.9300 .
C36 C38 1.377(14) .
C36 H36 0.9300 .
C37 C38 1.338(13) .
C37 H37 0.9300 .
C38 H38 0.9300 .

loop_
_geom_torsion_atom_site_label_1
_geom_torsion_atom_site_label_2
_geom_torsion_atom_site_label_3
_geom_torsion_atom_site_label_4
_geom_torsion
_geom_torsion_site_symmetry_1
_geom_torsion_site_symmetry_4
O1 Ge1 Ag1 I2 -171.88(15) 3 .
N1 Ge1 Ag1 I2 -45.25(17) . .
N2 Ge1 Ag1 I2 60.25(17) . .
O1 Ge1 Ag1 Ag2 -93.1(4) 3 .
N1 Ge1 Ag1 Ag2 33.5(4) . .
N2 Ge1 Ag1 Ag2 139.0(4) . .
O1 Ge1 Ag1 I1 56.27(15) 3 .
N1 Ge1 Ag1 I1 -177.11(16) . .
N2 Ge1 Ag1 I1 -71.61(17) . .
O1 Ge1 Ag1 I1 -47.61(15) 3 3
N1 Ge1 Ag1 I1 79.02(17) . 3
N2 Ge1 Ag1 I1 -175.48(17) . 3
O1 Ge1 Ag1 Ag2 6.73(15) 3 3
N1 Ge1 Ag1 Ag2 133.36(17) . 3
N2 Ge1 Ag1 Ag2 -121.15(17) . 3
Ge1 Ag1 I1 Ag2 -65.71(3) . 3
I2 Ag1 I1 Ag2 155.52(2) . 3
Ag2 Ag1 I1 Ag2 112.055(16) . 3
I1 Ag1 I1 Ag2 54.090(14) 3 3
Ge1 Ag1 I1 Ag1 -119.80(3) . 3
I2 Ag1 I1 Ag1 101.43(2) . 3
Ag2 Ag1 I1 Ag1 57.965(14) . 3
I1 Ag1 I1 Ag1 0.0 3 3
Ag2 Ag1 I1 Ag1 -54.090(14) 3 3
Ge1 Ag1 I1 Ag2 -177.77(3) . .
I2 Ag1 I1 Ag2 43.465(18) . .
I1 Ag1 I1 Ag2 -57.965(14) 3 .
Ag2 Ag1 I1 Ag2 -112.055(16) 3 .
Ge1 O1 Ge2 N4 -149.4(2) 3 .
Ge1 O1 Ge2 N3 127.8(3) 3 .
Ge1 O1 Ge2 Ag2 -13.1(3) 3 .
O1 Ge2 Ag2 I2 -170.38(15) . .
N4 Ge2 Ag2 I2 -43.10(16) . .
N3 Ge2 Ag2 I2 61.95(19) . .
O1 Ge2 Ag2 Ag1 -41.2(3) . .
N4 Ge2 Ag2 Ag1 86.1(3) . .
N3 Ge2 Ag2 Ag1 -168.8(3) . .
O1 Ge2 Ag2 I1 55.39(15) . 3
N4 Ge2 Ag2 I1 -177.32(16) . 3
N3 Ge2 Ag2 I1 -72.28(19) . 3
O1 Ge2 Ag2 I1 -44.57(15) . .
N4 Ge2 Ag2 I1 82.72(16) . .
N3 Ge2 Ag2 I1 -172.24(18) . .
O1 Ge2 Ag2 Ag1 5.91(15) . 3
N4 Ge2 Ag2 Ag1 133.20(16) . 3
N3 Ge2 Ag2 Ag1 -121.76(18) . 3
Ge1 Ag1 Ag2 Ge2 146.8(3) . .
I2 Ag1 Ag2 Ge2 -132.0(3) . .
I1 Ag1 Ag2 Ge2 -3.6(3) . .
I1 Ag1 Ag2 Ge2 99.8(3) 3 .
Ag2 Ag1 Ag2 Ge2 47.1(3) 3 .
Ge1 Ag1 Ag2 I2 -81.2(4) . .
I1 Ag1 Ag2 I2 128.46(2) . .
I1 Ag1 Ag2 I2 -128.17(2) 3 .
Ag2 Ag1 Ag2 I2 179.17(2) 3 .
Ge1 Ag1 Ag2 I1 47.0(4) . 3
I2 Ag1 Ag2 I1 128.17(2) . 3
I1 Ag1 Ag2 I1 -103.378(15) . 3
Ag2 Ag1 Ag2 I1 -52.668(13) 3 3
Ge1 Ag1 Ag2 I1 150.4(4) . .
I2 Ag1 Ag2 I1 -128.46(2) . .
I1 Ag1 Ag2 I1 103.378(15) 3 .
Ag2 Ag1 Ag2 I1 50.709(13) 3 .
Ge1 Ag1 Ag2 Ag1 99.7(4) . 3
I2 Ag1 Ag2 Ag1 -179.17(2) . 3
I1 Ag1 Ag2 Ag1 -50.709(13) . 3
I1 Ag1 Ag2 Ag1 52.668(13) 3 3
Ag2 Ag1 Ag2 Ag1 0.0 3 3
Ag1 I1 Ag2 Ge2 179.60(3) . .
Ag2 I1 Ag2 Ge2 120.79(3) 3 .
Ag1 I1 Ag2 Ge2 69.09(2) 3 .
Ag1 I1 Ag2 I2 -43.377(17) . .
Ag2 I1 Ag2 I2 -102.184(19) 3 .
Ag1 I1 Ag2 I2 -153.88(2) 3 .
Ag2 I1 Ag2 Ag1 -58.806(15) 3 .
Ag1 I1 Ag2 Ag1 -110.502(16) 3 .
Ag1 I1 Ag2 I1 58.806(15) . 3
Ag2 I1 Ag2 I1 0.0 3 3
Ag1 I1 Ag2 I1 -51.696(14) 3 3
Ag1 I1 Ag2 Ag1 110.502(16) . 3
Ag2 I1 Ag2 Ag1 51.696(14) 3 3
Ge2 Ag2 I2 Ag1 174.74(4) . .
I1 Ag2 I2 Ag1 -44.980(18) 3 .
I1 Ag2 I2 Ag1 43.141(17) . .
Ag1 Ag2 I2 Ag1 1.52(4) 3 .
Ge1 Ag1 I2 Ag2 175.44(3) . .
I1 Ag1 I2 Ag2 -46.799(19) . .
I1 Ag1 I2 Ag2 44.332(18) 3 .
Ag2 Ag1 I2 Ag2 -1.71(5) 3 .
O1 Ge1 N1 C1 -87.9(4) 3 .
N2 Ge1 N1 C1 9.5(4) . .
Ag1 Ge1 N1 C1 136.9(3) . .
O1 Ge1 N1 C8 81.8(4) 3 .
N2 Ge1 N1 C8 179.2(4) . .
Ag1 Ge1 N1 C8 -53.4(4) . .
O1 Ge1 N2 C7 88.4(4) 3 .
N1 Ge1 N2 C7 -8.7(4) . .
Ag1 Ge1 N2 C7 -135.5(3) . .
O1 Ge1 N2 C9 -79.5(4) 3 .
N1 Ge1 N2 C9 -176.6(4) . .
Ag1 Ge1 N2 C9 56.6(4) . .
O1 Ge2 N3 C16 89.0(4) . .
N4 Ge2 N3 C16 -11.3(4) . .
Ag2 Ge2 N3 C16 -135.0(3) . .
O1 Ge2 N3 C23 -78.9(4) . .
N4 Ge2 N3 C23 -179.1(5) . .
Ag2 Ge2 N3 C23 57.1(5) . .
O1 Ge2 N4 C22 -89.3(4) . .
N3 Ge2 N4 C22 6.2(4) . .
Ag2 Ge2 N4 C22 135.7(3) . .
O1 Ge2 N4 C24 94.7(4) . .
N3 Ge2 N4 C24 -169.8(4) . .
Ag2 Ge2 N4 C24 -40.4(4) . .
C8 N1 C1 C2 1.0(8) . .
Ge1 N1 C1 C2 170.5(4) . .
C8 N1 C1 C7 -178.0(5) . .
Ge1 N1 C1 C7 -8.5(6) . .
N1 C1 C2 C3 -179.9(7) . .
C7 C1 C2 C3 -1.1(11) . .
C1 C2 C3 C4 0.1(13) . .
C2 C3 C4 C5 0.8(14) . .
C3 C4 C5 C6 -0.4(13) . .
C4 C5 C6 C7 -0.4(12) . .
C9 N2 C7 C6 -4.6(8) . .
Ge1 N2 C7 C6 -172.1(4) . .
C9 N2 C7 C1 174.1(5) . .
Ge1 N2 C7 C1 6.5(6) . .
C5 C6 C7 N2 178.5(6) . .
C5 C6 C7 C1 0.1(9) . .
N1 C1 C7 N2 1.2(6) . .
C2 C1 C7 N2 -177.7(5) . .
N1 C1 C7 C6 179.8(5) . .
C2 C1 C7 C6 0.9(8) . .
C1 N1 C8 C10 -78.3(7) . .
Ge1 N1 C8 C10 112.6(5) . .
C7 N2 C9 C11 87.8(6) . .
Ge1 N2 C9 C11 -105.1(5) . .
N1 C8 C10 C12 170.8(6) . .
N1 C8 C10 C13 -65.5(7) . .
N2 C9 C11 C14 67.5(7) . .
N2 C9 C11 C15 -169.5(6) . .
C23 N3 C16 C17 4.5(8) . .
Ge2 N3 C16 C17 -163.3(4) . .
C23 N3 C16 C22 -178.5(5) . .
Ge2 N3 C16 C22 13.7(6) . .
N3 C16 C17 C18 -176.5(6) . .
C22 C16 C17 C18 6.9(10) . .
C16 C17 C18 C19 5.6(11) . .
C17 C18 C19 C20 -3.8(11) . .
C18 C19 C20 C21 -5.5(11) . .
C19 C20 C21 C22 2.8(12) . .
C24 N4 C22 C21 0.4(8) . .
Ge2 N4 C22 C21 -175.6(4) . .
C24 N4 C22 C16 175.4(5) . .
Ge2 N4 C22 C16 -0.7(6) . .
C20 C21 C22 N4 -174.5(6) . .
C20 C21 C22 C16 11.2(10) . .
N3 C16 C22 N4 -8.5(7) . .
C17 C16 C22 N4 168.4(5) . .
N3 C16 C22 C21 166.3(5) . .
C17 C16 C22 C21 -16.8(9) . .
C16 N3 C23 C25 151.9(6) . .
Ge2 N3 C23 C25 -41.1(8) . .
C22 N4 C24 C26 75.0(7) . .
Ge2 N4 C24 C26 -109.2(5) . .
N3 C23 C25 C28 -60.6(9) . .
N3 C23 C25 C27 179.8(8) . .
N4 C24 C26 C30 -166.9(5) . .
N4 C24 C26 C29 69.8(7) . .
C33 C31 N6 C33 -1.0(15) 3_665 .
C31 N6 C33 C31 1.0(15) . 3_665
N5 C34 C36 C38 2.9(15) . .
N5 C35 C37 C38 1.1(15) . .
C35 C37 C38 C36 1.4(14) . .
C34 C36 C38 C37 -3.2(14) . .
C37 C35 N5 C34 -1.5(14) . .
C36 C34 N5 C35 -0.6(14) . .
